data_4332611
loop_
_publ_author_name
'Veltman, Thomas R.'
'Stover, Adam K.'
'Narducci Sarjeant, Amy'
'Ok, Kang Min'
'Halasyamani, P. Shiv'
'Norquist, Alexander J.'

_publ_section_title
;
 Directed Synthesis of Noncentrosymmetric Molybdates Using Composition
 Space Analysis
;
_journal_issue 14
_journal_name_full 'Inorganic Chemistry'
_journal_page_first 5529
_journal_page_last 5537
_journal_paper_doi 10.1021/ic060558t
_journal_volume 45
_journal_year 2006
_chemical_compound_source
;
?
;
_chemical_formula_moiety ' C7 Mo3 N2 O11 '
_chemical_formula_sum 'C7 Mo3 N2 O11'
_chemical_formula_weight 575.90
_space_group_IT_number 11
_symmetry_cell_setting monoclinic
_symmetry_space_group_name_Hall '-P 2yb'
_symmetry_space_group_name_H-M 'P 1 21/m 1'
_audit_creation_date 06-13-01
_audit_creation_method CRYSTALS_ver_12-03-99
_cell_angle_alpha 90
_cell_angle_beta 103.541(15)
_cell_angle_gamma 90
_cell_formula_units_Z 2
_cell_length_a 8.890(2)
_cell_length_b 7.6605(8)
_cell_length_c 10.6695(13)
_cell_measurement_reflns_used 2122
_cell_measurement_temperature 110
_cell_measurement_theta_max 10.25016
_cell_measurement_theta_min 0.68606
_cell_volume 706.4(2)
_computing_cell_refinement 'CrysAlis RED '
_computing_data_collection 'CrysAlis CCD (Oxford Diffraction, 2004)'
_computing_data_reduction 'CrysAlis RED (Oxford Diffraction, 2004)'
_computing_molecular_graphics
; 
 CAMERON (Watkin et al 1996) 
;
_computing_publication_material
; 
 CRYSTALS (Watkin et al 2003) 
;
_computing_structure_refinement
; 
 CRYSTALS (Watkin et al 2003) 
;
_computing_structure_solution 'SIR92 (Altomare et al., 1994)'
_diffrn_ambient_temperature 110
_diffrn_measured_fraction_theta_full 0.993
_diffrn_measured_fraction_theta_max 0.992
_diffrn_measurement_device_type
; 
CrysAlis CCD
;
_diffrn_measurement_method \w
_diffrn_radiation_monochromator graphite
_diffrn_radiation_type 'Mo K\a'
_diffrn_radiation_wavelength 0.71073
_diffrn_reflns_av_R_equivalents 0.03
_diffrn_reflns_limit_h_max 8
_diffrn_reflns_limit_h_min -11
_diffrn_reflns_limit_k_max 10
_diffrn_reflns_limit_k_min -10
_diffrn_reflns_limit_l_max 12
_diffrn_reflns_limit_l_min -14
_diffrn_reflns_number 5412
_diffrn_reflns_theta_full 27.418
_diffrn_reflns_theta_max 28.560
_diffrn_reflns_theta_min 4.082
_diffrn_standards_decay_% 0.00
_diffrn_standards_interval_count 0
_diffrn_standards_interval_time 0
_diffrn_standards_number 0
_exptl_absorpt_coefficient_mu 2.683
_exptl_absorpt_correction_T_max 0.92
_exptl_absorpt_correction_T_min 0.88
_exptl_absorpt_correction_type analytical
_exptl_absorpt_process_details
;
Multifaceted crystal model (Clark & Reid 1995)
;
_exptl_crystal_colour ' colorless '
_exptl_crystal_density_diffrn 2.707
_exptl_crystal_description ' block '
_exptl_crystal_F_000 540
_exptl_crystal_size_max 0.15
_exptl_crystal_size_mid 0.04
_exptl_crystal_size_min 0.03
_refine_diff_density_max 2.27
_refine_diff_density_min -0.94
_refine_ls_extinction_method None
_refine_ls_goodness_of_fit_ref 0.9099
_refine_ls_number_parameters 148
_refine_ls_number_reflns 1296
_refine_ls_number_restraints 0
_refine_ls_R_factor_all 0.0560
_refine_ls_R_factor_gt 0.0326
_refine_ls_shift/su_max 0.000348
_refine_ls_structure_factor_coef Fsqd
_refine_ls_weighting_details
;
 Method, part 1, Chebychev polynomial, (Watkin, 1994, Prince, 1982) 
 [weight] = 1.0/[A~0~*T~0~(x)+A~1~*T~1~(x) ... +A~n-1~]*T~n-1~(x)] 
 where A~i~ are the Chebychev coefficients listed below and x= Fcalc/Fmax 
 Method = Robust Weighting (Prince, 1982) 
 W = [weight] * [1-(deltaF/6*sigmaF)^2^]^2^ 
 A~i~ are: 
 47.0 28.6 53.2 5.09 13.5 
;
_refine_ls_weighting_scheme calc
_refine_ls_wR_factor_all 0.0925
_refine_ls_wR_factor_gt 0.0743
_refine_ls_wR_factor_ref 0.0743
_reflns_limit_h_max 11
_reflns_limit_h_min -11
_reflns_limit_k_max 10
_reflns_limit_k_min 0
_reflns_limit_l_max 14
_reflns_limit_l_min 0
_reflns_number_gt 1296
_reflns_number_total 1913
_reflns_threshold_expression I>3.00u(I)
_cod_data_source_file ic060558tsup1.cif
_cod_data_source_block Compound-1
_cod_depositor_comments
;
The following automatic conversions were performed:

'_symmetry_cell_setting' value 'Monoclinic' changed to 'monoclinic'
according to /home/saulius/struct/CIF-dictionaries/cif_core.dic
dictionary named 'cif_core.dic' version 2.4.2 from 2011-04-26.

Automatic conversion script
Id: cif_fix_values 1891 2012-01-12 08:04:46Z andrius 
;
_cod_original_sg_symbol_H-M 'P 1 21/m 1 '
_cod_original_formula_sum ' C7 Mo3 N2 O11 '
_cod_database_code 4332611

loop_
_symmetry_equiv_pos_as_xyz
x,y,z
-x,-y,-z
-x,y+1/2,-z
x,-y+1/2,z

loop_
_atom_site_label
_atom_site_type_symbol
_atom_site_fract_x
_atom_site_fract_y
_atom_site_fract_z
_atom_site_U_iso_or_equiv
_atom_site_occupancy
_atom_site_adp_type
_atom_site_refinement_flags_posn
_atom_site_refinement_flags_adp
Mo1 Mo 0.13576(9) -0.2500 0.37496(7) 0.0123 1.0000 Uani S T
Mo2 Mo -0.16321(5) -0.50125(7) 0.36631(4) 0.0118 1.0000 Uani . .
O1 O 0.0915(8) -0.2500 0.2075(6) 0.0212 1.0000 Uani S T
O2 O 0.3348(8) -0.2500 0.4156(6) 0.0215 1.0000 Uani S T
O3 O 0.0879(4) -0.4880(5) 0.4146(4) 0.0147 1.0000 Uani . .
O4 O 0.1425(7) -0.2500 0.5879(5) 0.0126 1.0000 Uani S T
O5 O -0.1128(7) -0.2500 0.3761(6) 0.0171 1.0000 Uani S T
O6 O -0.1853(6) -0.5362(6) 0.2045(4) 0.0288 1.0000 Uani . .
O7 O -0.3465(5) -0.4650(6) 0.3832(5) 0.0301 1.0000 Uani . .
O8 O -0.2581(15) -0.7500 -0.0198(10) 0.0669 1.0000 Uani S T
N1 N -0.2954(16) -0.1099(15) -0.0660(11) 0.0251 0.5000 Uani . .
N2 N -0.3628(15) -0.3092(17) -0.4061(11) 0.0338 0.5000 Uani . .
C1 C -0.3971(17) -0.069(2) -0.1916(13) 0.0242 0.5000 Uani . .
C2 C -0.4114(11) -0.2500 -0.2804(9) 0.0253 1.0000 Uani S T
C3 C -0.3211(18) -0.114(2) -0.2071(14) 0.0272 0.5000 Uani . .
C4 C -0.396(2) -0.081(3) -0.0906(16) 0.0535 0.5000 Uani . .
C5 C -0.3578(17) -0.2500 0.0024(11) 0.0449 1.0000 Uani S T
C6 C -0.1495(18) -0.165(3) -0.159(2) 0.0455 0.5000 Uani . .
C7 C -0.1335(16) -0.163(2) -0.0828(16) 0.0278 0.5000 Uani . .

loop_
_atom_site_aniso_label
_atom_site_aniso_U_11
_atom_site_aniso_U_22
_atom_site_aniso_U_33
_atom_site_aniso_U_23
_atom_site_aniso_U_13
_atom_site_aniso_U_12
Mo1 0.0161(3) 0.0075(3) 0.0141(3) 0.0000 0.0054(2) 0.0000
Mo2 0.0122(2) 0.0077(2) 0.0136(2) 0.00175(19) -0.00103(15) -0.0009(2)
O1 0.032(4) 0.016(3) 0.018(3) 0.0000 0.009(3) 0.0000
O2 0.019(3) 0.018(3) 0.030(3) 0.0000 0.010(3) 0.0000
O3 0.0173(18) 0.0084(18) 0.0174(17) -0.0010(16) 0.0020(15) 0.0004(17)
O4 0.016(3) 0.006(2) 0.015(3) 0.0000 0.003(2) 0.0000
O5 0.021(3) 0.009(3) 0.019(3) 0.0000 0.000(3) 0.0000
O6 0.048(3) 0.016(2) 0.017(2) 0.0000(17) -0.0033(19) -0.008(2)
O7 0.019(2) 0.015(2) 0.053(3) 0.005(2) 0.000(2) 0.0037(18)
O8 0.094(9) 0.056(7) 0.052(6) 0.0000 0.019(6) 0.0000
N1 0.039(7) 0.015(5) 0.020(5) -0.002(4) 0.006(5) -0.005(5)
N2 0.041(7) 0.042(8) 0.024(5) 0.006(5) 0.016(5) 0.019(5)
C1 0.014(6) 0.038(8) 0.020(7) -0.007(6) 0.002(5) 0.001(6)
C2 0.015(4) 0.040(6) 0.022(4) 0.0000 0.007(4) 0.0000
C3 0.019(7) 0.027(7) 0.034(8) 0.006(6) 0.003(6) -0.002(6)
C4 0.058(12) 0.057(12) 0.031(9) -0.018(8) -0.019(8) 0.042(10)
C5 0.073(9) 0.040(7) 0.031(6) 0.0000 0.030(6) 0.0000
C6 0.013(7) 0.046(10) 0.067(13) 0.029(10) -0.012(9) -0.011(7)
C7 0.008(6) 0.044(9) 0.032(7) -0.014(8) 0.006(6) 0.003(6)

loop_
_atom_type_symbol
_atom_type_scat_dispersion_real
_atom_type_scat_dispersion_imag
_atom_type_scat_Cromer_Mann_a1
_atom_type_scat_Cromer_Mann_b1
_atom_type_scat_Cromer_Mann_a2
_atom_type_scat_Cromer_Mann_b2
_atom_type_scat_Cromer_Mann_a3
_atom_type_scat_Cromer_Mann_b3
_atom_type_scat_Cromer_Mann_a4
_atom_type_scat_Cromer_Mann_b4
_atom_type_scat_Cromer_Mann_c
_atom_type_scat_source
'Mo  ' -1.6832 0.6857 3.7025 0.2772 17.2356 1.0958 12.8876 11.0040 3.7429 61.6584 4.3875 International_Tables_Vol_IV_Table_2.2B
'O   ' 0.0106 0.0060 3.0485 13.2771 2.2868 5.7011 1.5463 0.3239 0.8670 32.9089 0.2508 International_Tables_Vol_IV_Table_2.2B
'C   ' 0.0033 0.0016 2.3100 20.8439 1.0200 10.2075 1.5886 0.5687 0.8650 51.6512 0.2156 International_Tables_Vol_IV_Table_2.2B
'N   ' 0.0061 0.0033 12.2126 0.0057 3.1322 9.8933 2.0125 28.9975 1.1663 0.5826 -11.5290 International_Tables_Vol_IV_Table_2.2B
'H   ' 0.0000 0.0000 0.4930 10.5109 0.3229 26.1257 0.1402 3.1424 0.0408 57.7998 0.0030 International_Tables_Vol_IV_Table_2.2B

loop_
_geom_angle_atom_site_label_1
_geom_angle_site_symmetry_1
_geom_angle_atom_site_label_2
_geom_angle_atom_site_label_3
_geom_angle_site_symmetry_3
_geom_angle
_geom_angle_publ_flag
O1 . Mo1 O2 . 103.4(3) yeses
O1 . Mo1 O3 . 102.46(13) yes
O1 . Mo1 O3 4_545 102.46(13) yes
O1 . Mo1 O4 . 168.7(3) yes
O1 . Mo1 O5 . 91.1(3) yes
O2 . Mo1 O3 . 102.12(13) yes
O2 . Mo1 O3 4_545 102.12(13) yes
O3 . Mo1 O3 4_545 139.8(2) yes
O2 . Mo1 O4 . 87.9(3) yes
O3 . Mo1 O4 . 74.71(12) yes
O3 4_545 Mo1 O4 . 74.71(12) yes
O2 . Mo1 O5 . 165.5(3) yes
O3 . Mo1 O5 . 74.26(12) yes
O3 4_545 Mo1 O5 . 74.26(12) yes
O4 . Mo1 O5 . 77.6(2) yes
O3 . Mo2 O3 2_546 73.71(16) yes
O3 . Mo2 O4 2_546 87.4(2) yes
O3 2_546 Mo2 O4 2_546 73.85(19) yes
O3 . Mo2 O5 . 74.6(2) yes
O3 2_546 Mo2 O5 . 88.4(2) yes
O4 2_546 Mo2 O5 . 157.8(2) yes
O3 . Mo2 O6 . 96.6(2) yes
O3 2_546 Mo2 O6 . 165.0(2) yes
O4 2_546 Mo2 O6 . 94.7(2) yes
O3 . Mo2 O7 . 157.3(2) yes
O3 2_546 Mo2 O7 . 87.5(2) yes
O4 2_546 Mo2 O7 . 99.7(2) yes
O5 . Mo2 O6 . 100.2(2) yes
O5 . Mo2 O7 . 92.6(2) yes
O6 . Mo2 O7 . 104.2(3) yes
C1 . N1 C5 . 112.6(12) yes
C3 . N1 C5 . 120.3(11) yes
C1 . N1 C7 . 110.0(11) yes
C5 . N1 C7 . 109.5(12) yes
N1 . C1 C2 . 106.9(12) yes
C2 . C1 C4 . 118.5(18) yes
C3 . C1 C4 . 111(2) yes
N2 4_545 C2 C1 . 104.2(7) yes
N2 . C2 C1 4_545 104.2(7) yes
C1 . C2 C1 4_545 112.5(11) yes
N2 . C2 C3 . 116.5(10) yes
C1 4_545 C2 C3 . 109.6(9) yes
N2 4_545 C2 C3 4_545 116.5(10) yes
C1 . C2 C3 4_545 109.6(9) yes
N1 . C3 C2 . 120.6(12) yes
C2 . C3 C4 . 105.2(13) yes
C2 . C3 C6 . 112.5(15) yes
C4 . C3 C6 . 110.3(14) yes
C3 . C4 C5 . 107.0(12) yes
N1 4_545 C5 C4 . 109.1(10) yes
N1 . C5 C4 4_545 109.1(10) yes
C4 . C5 C4 4_545 106.2(14) yes
C3 . C6 C6 4_545 104.7(9) yes
C3 . C6 C7 . 105(3) yes
C3 . C6 C7 4_545 110.9(14) yes
N1 . C7 C6 . 100(2) yes
N1 . C7 C6 4_545 108.2(13) yes
N1 . C7 C7 4_545 105.2(8) yes

loop_
_geom_bond_atom_site_label_1
_geom_bond_atom_site_label_2
_geom_bond_site_symmetry_2
_geom_bond_distance
_geom_bond_publ_flag
Mo1 O1 . 1.737(6) yes
Mo1 O2 . 1.721(7) yes
Mo1 O3 . 1.941(4) yes
Mo1 O3 4_545 1.941(4) yes
Mo1 O4 . 2.259(6) yes
Mo1 O5 . 2.213(6) yes
Mo2 O3 . 2.173(4) yes
Mo2 O3 2_546 2.277(4) yes
Mo2 O4 2_546 1.9652(15) yes
Mo2 O5 . 1.9733(15) yes
Mo2 O6 . 1.712(5) yes
Mo2 O7 . 1.703(5) yes
N1 C1 . 1.463(17) yes
N1 C3 . 1.469(19) yes
N1 C4 . 0.899(19) yes
N1 C5 . 1.477(13) yes
N1 C7 . 1.546(19) yes
N2 N2 4_545 0.91(3) yes
N2 C2 . 1.569(14) yes
C1 C2 . 1.667(16) yes
C2 C3 . 1.430(16) yes
C2 C3 4_545 1.430(16) yes
C3 C4 . 1.56(3) yes
C3 C6 . 1.54(2) yes
C4 C5 . 1.62(2) yes
C6 C7 4_545 1.54(2) yes
